data_1543780
loop_
_publ_author_name
'Hati, Santanu'
'Kumar Dutta, Pratip'
'Dutta, Sanjay'
'Munshi, Parthapratim'
'Sen, Subhabrata'

_publ_section_title
;
 Accessing Benzimidazoles via a Ring Distortion Strategy: An Oxone
 Mediated Tandem Reaction of 2-Aminobenzylamines.
;
_journal_issue 13
_journal_name_full 'Organic letters'
_journal_page_first 3090
_journal_page_last 3093
_journal_paper_doi 10.1021/acs.orglett.6b01217
_journal_volume 18
_journal_year 2016
_chemical_formula_moiety 'C16 H16 N2 O, 0.5(H2 O)'
_chemical_formula_sum 'C16 H17 N2 O1.5'
_chemical_formula_weight 261.31
_chemical_name_systematic '2-(4-methoxy-2,3-dimethylphenyl)-1H-benzo[d]imidazole, Water'
_space_group_crystal_system monoclinic
_space_group_IT_number 15
_space_group_name_Hall '-C 2yc'
_space_group_name_H-M_alt 'C 1 2/c 1'
_symmetry_space_group_name_Hall '-C 2yc'
_symmetry_space_group_name_H-M 'C 1 2/c 1'
_atom_sites_solution_hydrogens mixed
_audit_creation_method SHELXL-2014/7
_cell_angle_alpha 90
_cell_angle_beta 93.756(9)
_cell_angle_gamma 90
_cell_formula_units_Z 8
_cell_length_a 12.441(4)
_cell_length_b 8.216(2)
_cell_length_c 26.040(7)
_cell_measurement_reflns_used 3342
_cell_measurement_temperature 298(2)
_cell_measurement_theta_max 22.58
_cell_measurement_theta_min 2.97
_cell_volume 2656.0(13)
_computing_cell_refinement 'Bruker SAINT'
_computing_data_collection 'Bruker APEX2'
_computing_data_reduction 'Bruker SAINT'
_computing_molecular_graphics 'Bruker SHELXTL'
_computing_publication_material 'Bruker SHELXTL'
_computing_structure_refinement 'SHELXL-2014/7 (Sheldrick, 2014)'
_computing_structure_solution 'SHELXS-97 (Sheldrick 2008)'
_diffrn_ambient_temperature 298(2)
_diffrn_measured_fraction_theta_full 1.000
_diffrn_measured_fraction_theta_max 1.000
_diffrn_measurement_device_type 'Bruker PHOTON100 CMOS'
_diffrn_measurement_method '\f and \w scans'
_diffrn_radiation_type MoK\a
_diffrn_radiation_wavelength 0.71073
_diffrn_reflns_av_R_equivalents 0.1140
_diffrn_reflns_av_unetI/netI 0.0522
_diffrn_reflns_Laue_measured_fraction_full 1.000
_diffrn_reflns_Laue_measured_fraction_max 1.000
_diffrn_reflns_limit_h_max 14
_diffrn_reflns_limit_h_min -15
_diffrn_reflns_limit_k_max 10
_diffrn_reflns_limit_k_min -10
_diffrn_reflns_limit_l_max 31
_diffrn_reflns_limit_l_min -31
_diffrn_reflns_number 23791
_diffrn_reflns_point_group_measured_fraction_full 1.000
_diffrn_reflns_point_group_measured_fraction_max 1.000
_diffrn_reflns_theta_full 25.242
_diffrn_reflns_theta_max 25.694
_diffrn_reflns_theta_min 2.973
_diffrn_source X-ray
_exptl_absorpt_coefficient_mu 0.085
_exptl_absorpt_correction_T_max 0.917
_exptl_absorpt_correction_T_min 0.898
_exptl_absorpt_correction_type multi-scan
_exptl_absorpt_process_details SADABS
_exptl_crystal_colour Colourless
_exptl_crystal_density_diffrn 1.307
_exptl_crystal_description Plate
_exptl_crystal_F_000 1112
_exptl_crystal_size_max 0.488
_exptl_crystal_size_mid 0.244
_exptl_crystal_size_min 0.011
_refine_diff_density_max 0.196
_refine_diff_density_min -0.202
_refine_diff_density_rms 0.043
_refine_ls_extinction_coef 0.0029(5)
_refine_ls_extinction_expression Fc^*^=kFc[1+0.001xFc^2^\l^3^/sin(2\q)]^-1/4^
_refine_ls_extinction_method 'SHELXL-2014/7 (Sheldrick 2014'
_refine_ls_goodness_of_fit_ref 1.081
_refine_ls_hydrogen_treatment mixed
_refine_ls_matrix_type full
_refine_ls_number_parameters 185
_refine_ls_number_reflns 2520
_refine_ls_number_restraints 0
_refine_ls_restrained_S_all 1.081
_refine_ls_R_factor_all 0.1060
_refine_ls_R_factor_gt 0.0576
_refine_ls_shift/su_max 0.000
_refine_ls_shift/su_mean 0.000
_refine_ls_structure_factor_coef Fsqd
_refine_ls_weighting_details 'w=1/[\s^2^(Fo^2^)+(0.0512P)^2^+2.3208P] where P=(Fo^2^+2Fc^2^)/3'
_refine_ls_weighting_scheme calc
_refine_ls_wR_factor_gt 0.1189
_refine_ls_wR_factor_ref 0.1357
_reflns_Friedel_coverage 0.000
_reflns_number_gt 1610
_reflns_number_total 2520
_reflns_threshold_expression 'I > 2\s(I)'
_cod_data_source_file ol6b01217_si_002.cif
_cod_data_source_block IN_29
_cod_depositor_comments
;
The following automatic conversions were performed:

'_exptl_absorpt_correction_type' value 'Multi-Scan' changed to
'multi-scan' according to
/usr/data/users/saulius/crontab/automatic-downloads/current/ACS/lib/dictionaries/cif_core.dic
dictionary named 'cif_core.dic' version 2.4.2 from 2011-04-26.

Automatic conversion script
Id: cif_fix_values 4268 2015-11-12 08:31:59Z antanas 

2017-03-19
Z value and formula fixed to values more according to usual
chemical conventions.                 miguel
;
_cod_original_formula_sum 'C32 H34 N4 O3'
_cod_original_formula_weight 522.63
_cod_original_formula_moiety '2(C16 H16 N2 O), H2 O'
_cod_original_formula_units_Z 4
_cod_database_code 1543780
_shelx_shelxl_version_number 2014/7
_shelx_space_group_comment
;
The symmetry employed for this shelxl refinement is uniquely defined
by the following loop, which should always be used as a source of
symmetry information in preference to the above space-group names.
They are only intended as comments.
;
_shelx_estimated_absorpt_t_min 0.957
_shelx_estimated_absorpt_t_max 0.999

loop_
_space_group_symop_operation_xyz
'x, y, z'
'-x, y, -z+1/2'
'x+1/2, y+1/2, z'
'-x+1/2, y+1/2, -z+1/2'
'-x, -y, -z'
'x, -y, z-1/2'
'-x+1/2, -y+1/2, -z'
'x+1/2, -y+1/2, z-1/2'

loop_
_atom_site_label
_atom_site_type_symbol
_atom_site_fract_x
_atom_site_fract_y
_atom_site_fract_z
_atom_site_U_iso_or_equiv
_atom_site_adp_type
_atom_site_occupancy
_atom_site_site_symmetry_order
_atom_site_calc_flag
_atom_site_refinement_flags_posn
_atom_site_refinement_flags_adp
_atom_site_refinement_flags_occupancy
O1 O 0.65047(15) 0.6278(2) 0.54944(6) 0.0546(6) Uani 1 1 d . . .
N2 N 0.67158(15) 0.5274(2) 0.79404(7) 0.0338(5) Uani 1 1 d . . .
H2N H 0.6112 0.4773 0.7841 0.041 Uiso 1 1 calc R U .
N1 N 0.82451(15) 0.6652(2) 0.78972(7) 0.0346(5) Uani 1 1 d . . .
C9 C 0.79283(18) 0.5490(3) 0.67266(9) 0.0298(6) Uani 1 1 d . . .
C8 C 0.71873(19) 0.6060(3) 0.70684(9) 0.0309(6) Uani 1 1 d . . .
C5 C 0.71314(18) 0.5468(3) 0.84379(9) 0.0308(6) Uani 1 1 d . . .
C7 C 0.74023(19) 0.5992(3) 0.76319(9) 0.0316(6) Uani 1 1 d . . .
C6 C 0.80802(19) 0.6349(3) 0.84091(9) 0.0323(6) Uani 1 1 d . . .
C10 C 0.76764(19) 0.5594(3) 0.61989(9) 0.0327(6) Uani 1 1 d . . .
C11 C 0.6688(2) 0.6249(3) 0.60179(9) 0.0363(6) Uani 1 1 d . . .
C13 C 0.6215(2) 0.6691(3) 0.68753(9) 0.0405(7) Uani 1 1 d . . .
H13 H 0.5710 0.7060 0.7107 0.049 Uiso 1 1 calc R U .
C14 C 0.8952(2) 0.4673(3) 0.69236(10) 0.0410(7) Uani 1 1 d . . .
H14A H 0.8980 0.3573 0.6780 0.062 Uiso 1 1 calc R U .
H14B H 0.8973 0.4609 0.7300 0.062 Uiso 1 1 calc R U .
H14C H 0.9570 0.5304 0.6820 0.062 Uiso 1 1 calc R U .
C12 C 0.5962(2) 0.6798(3) 0.63547(10) 0.0426(7) Uani 1 1 d . . .
H12 H 0.5292 0.7246 0.6229 0.051 Uiso 1 1 calc R U .
C4 C 0.6774(2) 0.4964(3) 0.89059(9) 0.0426(7) Uani 1 1 d . . .
H4 H 0.6131 0.4350 0.8923 0.051 Uiso 1 1 calc R U .
C1 C 0.8687(2) 0.6791(3) 0.88567(10) 0.0426(7) Uani 1 1 d . . .
H1 H 0.9329 0.7411 0.8843 0.051 Uiso 1 1 calc R U .
C15 C 0.8431(2) 0.4976(4) 0.58154(10) 0.0508(8) Uani 1 1 d . . .
H15A H 0.8334 0.3800 0.5772 0.076 Uiso 1 1 calc R U .
H15B H 0.9176 0.5205 0.5940 0.076 Uiso 1 1 calc R U .
H15C H 0.8274 0.5522 0.5484 0.076 Uiso 1 1 calc R U .
C3 C 0.7386(2) 0.5386(4) 0.93429(10) 0.0499(8) Uani 1 1 d . . .
H3 H 0.7165 0.5051 0.9669 0.060 Uiso 1 1 calc R U .
C2 C 0.8323(2) 0.6298(4) 0.93167(10) 0.0517(8) Uani 1 1 d . . .
H2 H 0.8722 0.6587 0.9627 0.062 Uiso 1 1 calc R U .
C16 C 0.5557(2) 0.7039(4) 0.52854(10) 0.0589(9) Uani 1 1 d . . .
H16A H 0.4927 0.6473 0.5405 0.088 Uiso 1 1 calc R U .
H16B H 0.5539 0.6993 0.4909 0.088 Uiso 1 1 calc R U .
H16C H 0.5549 0.8177 0.5397 0.088 Uiso 1 1 calc R U .
O2 O 0.5000 0.3358(3) 0.7500 0.0363(6) Uani 1 2 d S T P
H2O H 0.546(3) 0.279(4) 0.7359(15) 0.109(14) Uiso 1 1 d . . .

loop_
_atom_site_aniso_label
_atom_site_aniso_U_11
_atom_site_aniso_U_22
_atom_site_aniso_U_33
_atom_site_aniso_U_23
_atom_site_aniso_U_13
_atom_site_aniso_U_12
O1 0.0536(13) 0.0789(15) 0.0304(11) -0.0015(10) -0.0030(9) 0.0215(11)
N2 0.0267(11) 0.0427(13) 0.0316(12) 0.0001(9) -0.0003(9) -0.0064(9)
N1 0.0302(12) 0.0420(13) 0.0315(12) -0.0018(10) 0.0002(9) -0.0025(10)
C9 0.0277(13) 0.0289(13) 0.0328(14) -0.0002(10) 0.0016(10) -0.0012(10)
C8 0.0304(14) 0.0319(14) 0.0307(14) -0.0010(11) 0.0037(10) -0.0003(11)
C5 0.0289(14) 0.0339(14) 0.0294(13) 0.0012(11) 0.0003(10) 0.0000(11)
C7 0.0301(14) 0.0307(14) 0.0343(14) 0.0011(11) 0.0038(11) 0.0040(11)
C6 0.0275(13) 0.0369(14) 0.0325(14) 0.0013(11) 0.0010(10) 0.0021(11)
C10 0.0335(14) 0.0309(14) 0.0342(14) -0.0034(11) 0.0049(11) -0.0017(11)
C11 0.0382(15) 0.0439(16) 0.0264(14) -0.0010(11) -0.0001(11) 0.0028(12)
C13 0.0346(15) 0.0520(17) 0.0351(15) -0.0043(12) 0.0037(11) 0.0095(13)
C14 0.0380(15) 0.0450(16) 0.0399(15) -0.0043(12) 0.0006(12) 0.0059(12)
C12 0.0359(15) 0.0547(18) 0.0368(16) -0.0016(13) -0.0014(12) 0.0143(13)
C4 0.0389(15) 0.0515(17) 0.0376(16) 0.0051(12) 0.0042(12) -0.0063(13)
C1 0.0350(15) 0.0511(17) 0.0408(16) -0.0022(13) -0.0042(12) -0.0050(13)
C15 0.0409(17) 0.070(2) 0.0427(16) -0.0078(15) 0.0086(13) 0.0065(14)
C3 0.0540(19) 0.065(2) 0.0312(15) 0.0094(14) 0.0049(13) 0.0008(16)
C2 0.0482(18) 0.074(2) 0.0315(16) -0.0034(14) -0.0071(13) -0.0006(16)
C16 0.060(2) 0.076(2) 0.0397(17) 0.0045(15) -0.0089(14) 0.0178(17)
O2 0.0272(14) 0.0370(15) 0.0454(16) 0.000 0.0077(12) 0.000

loop_
_atom_type_symbol
_atom_type_description
_atom_type_scat_dispersion_real
_atom_type_scat_dispersion_imag
_atom_type_scat_source
C C 0.0033 0.0016 'International Tables Vol C Tables 4.2.6.8 and 6.1.1.4'
H H 0.0000 0.0000 'International Tables Vol C Tables 4.2.6.8 and 6.1.1.4'
N N 0.0061 0.0033 'International Tables Vol C Tables 4.2.6.8 and 6.1.1.4'
O O 0.0106 0.0060 'International Tables Vol C Tables 4.2.6.8 and 6.1.1.4'

loop_
_geom_angle_atom_site_label_1
_geom_angle_atom_site_label_2
_geom_angle_atom_site_label_3
_geom_angle
C11 O1 C16 118.2(2)
C7 N2 C5 107.33(19)
C7 N2 H2N 126.3
C5 N2 H2N 126.3
C7 N1 C6 105.34(19)
C10 C9 C8 119.4(2)
C10 C9 C14 119.8(2)
C8 C9 C14 120.7(2)
C13 C8 C9 119.4(2)
C13 C8 C7 118.3(2)
C9 C8 C7 122.3(2)
N2 C5 C4 132.2(2)
N2 C5 C6 106.1(2)
C4 C5 C6 121.6(2)
N1 C7 N2 112.2(2)
N1 C7 C8 125.8(2)
N2 C7 C8 121.9(2)
N1 C6 C5 109.0(2)
N1 C6 C1 130.7(2)
C5 C6 C1 120.3(2)
C9 C10 C11 119.6(2)
C9 C10 C15 121.7(2)
C11 C10 C15 118.7(2)
O1 C11 C12 123.8(2)
O1 C11 C10 115.4(2)
C12 C11 C10 120.8(2)
C12 C13 C8 121.5(2)
C12 C13 H13 119.2
C8 C13 H13 119.2
C9 C14 H14A 109.5
C9 C14 H14B 109.5
H14A C14 H14B 109.5
C9 C14 H14C 109.5
H14A C14 H14C 109.5
H14B C14 H14C 109.5
C13 C12 C11 119.3(2)
C13 C12 H12 120.3
C11 C12 H12 120.3
C3 C4 C5 117.5(3)
C3 C4 H4 121.3
C5 C4 H4 121.3
C2 C1 C6 117.5(3)
C2 C1 H1 121.2
C6 C1 H1 121.2
C10 C15 H15A 109.5
C10 C15 H15B 109.5
H15A C15 H15B 109.5
C10 C15 H15C 109.5
H15A C15 H15C 109.5
H15B C15 H15C 109.5
C4 C3 C2 121.1(3)
C4 C3 H3 119.4
C2 C3 H3 119.4
C1 C2 C3 121.9(3)
C1 C2 H2 119.1
C3 C2 H2 119.1
O1 C16 H16A 109.5
O1 C16 H16B 109.5
H16A C16 H16B 109.5
O1 C16 H16C 109.5
H16A C16 H16C 109.5
H16B C16 H16C 109.5

loop_
_geom_bond_atom_site_label_1
_geom_bond_atom_site_label_2
_geom_bond_distance
O1 C11 1.368(3)
O1 C16 1.411(3)
N2 C7 1.346(3)
N2 C5 1.372(3)
N2 H2N 0.8800
N1 C7 1.333(3)
N1 C6 1.385(3)
C9 C10 1.392(3)
C9 C8 1.403(3)
C9 C14 1.500(3)
C8 C13 1.380(3)
C8 C7 1.475(3)
C5 C4 1.387(3)
C5 C6 1.391(3)
C6 C1 1.394(3)
C10 C11 1.396(3)
C10 C15 1.503(3)
C11 C12 1.376(3)
C13 C12 1.374(3)
C13 H13 0.9500
C14 H14A 0.9800
C14 H14B 0.9800
C14 H14C 0.9800
C12 H12 0.9500
C4 C3 1.371(4)
C4 H4 0.9500
C1 C2 1.369(4)
C1 H1 0.9500
C15 H15A 0.9800
C15 H15B 0.9800
C15 H15C 0.9800
C3 C2 1.392(4)
C3 H3 0.9500
C2 H2 0.9500
C16 H16A 0.9800
C16 H16B 0.9800
C16 H16C 0.9800
O2 H2O 0.84(3)
